data_7707942
loop_
_publ_author_name
'Attwood, Max'
'Akutsu, Hiroki'
'Martin, Lee'
'Blundell, Toby J.'
'Le Maguere, Pierre'
'Turner, Scott S.'

_publ_section_title
;
 Exceptionally high temperature spin crossover in amide-functionalised
 2,6-bis(pyrazol-1-yl)pyridine iron(ii) complex revealed by variable
 temperature Raman spectroscopy and single crystal X-ray diffraction.
;
_journal_issue 34
_journal_name_full 'Dalton transactions (Cambridge, England : 2003)'
_journal_page_first 11843
_journal_page_last 11851
_journal_paper_doi 10.1039/d1dt01743h
_journal_volume 50
_journal_year 2021
_chemical_formula_moiety '(C12 H10 N6 O)2 Fe, 2(B F4)'
_chemical_formula_sum 'C24 H20 B2 F8 Fe N12 O2'
_chemical_formula_weight 737.96
_chemical_name_systematic 'bis[2,6-bis(1H-pyrazol-1-yl)pyridine-4-carboxamide]-iron bis[tetrafluoridoborate]'
_space_group_crystal_system monoclinic
_space_group_IT_number 14
_space_group_name_Hall '-P 2yn'
_space_group_name_H-M_alt 'P 1 21/n 1'
_atom_sites_solution_hydrogens geom
_atom_sites_solution_primary direct
_atom_sites_solution_secondary difmap
_audit_update_record
;
2021-07-05 deposited with the CCDC.	2021-07-28 downloaded from the CCDC.
;
_cell_angle_alpha 90.0000
_cell_angle_beta 109.892(8)
_cell_angle_gamma 90.0000
_cell_formula_units_Z 4
_cell_length_a 9.24860(19)
_cell_length_b 32.5567(8)
_cell_length_c 10.3344(2)
_cell_measurement_reflns_used 24538
_cell_measurement_temperature 101
_cell_measurement_theta_max 27.46
_cell_measurement_theta_min 2.10
_cell_volume 2926.07(18)
_computing_cell_refinement 'RAPID AUTO'
_computing_data_collection 'RAPID AUTO (Rigaku, ????)'
_computing_data_reduction 'RAPID AUTO'
_computing_molecular_graphics 'CrystalStructure 4.3'
_computing_publication_material 'CrystalStructure 4.3 (Rigaku, 2019)'
_computing_structure_refinement 'SHELXL Version 2018/3 (Sheldrick, 2008)'
_diffrn_ambient_temperature 101
_diffrn_detector_area_resol_mean 10.000
_diffrn_measured_fraction_theta_full 0.992
_diffrn_measured_fraction_theta_max 0.991
_diffrn_measurement_device_type 'Rigaku R-AXIS RAPID'
_diffrn_measurement_method \w
_diffrn_radiation_type 'Mo K\a'
_diffrn_radiation_wavelength 0.71075
_diffrn_reflns_av_R_equivalents 0.0370
_diffrn_reflns_av_unetI/netI 0.0319
_diffrn_reflns_Laue_measured_fraction_full 0.992
_diffrn_reflns_Laue_measured_fraction_max 0.991
_diffrn_reflns_limit_h_max 11
_diffrn_reflns_limit_h_min -11
_diffrn_reflns_limit_k_max 42
_diffrn_reflns_limit_k_min -42
_diffrn_reflns_limit_l_max 13
_diffrn_reflns_limit_l_min -13
_diffrn_reflns_number 27553
_diffrn_reflns_point_group_measured_fraction_full 0.992
_diffrn_reflns_point_group_measured_fraction_max 0.991
_diffrn_reflns_theta_full 25.242
_diffrn_reflns_theta_max 27.465
_diffrn_reflns_theta_min 2.187
_diffrn_standards_number 0
_exptl_absorpt_coefficient_mu 0.615
_exptl_absorpt_correction_type none
_exptl_crystal_colour brown
_exptl_crystal_density_diffrn 1.675
_exptl_crystal_density_method 'not measured'
_exptl_crystal_description block
_exptl_crystal_F_000 1488.00
_exptl_crystal_preparation 'Magnetic properties'
_exptl_crystal_recrystallization_method 'Re-crystallisation from solvent: CH3NO2 and Et2O'
_exptl_crystal_size_max 0.180
_exptl_crystal_size_mid 0.180
_exptl_crystal_size_min 0.130
_refine_diff_density_max 0.69
_refine_diff_density_min -0.89
_refine_ls_extinction_method none
_refine_ls_goodness_of_fit_ref 1.056
_refine_ls_hydrogen_treatment mixed
_refine_ls_number_parameters 464
_refine_ls_number_reflns 6630
_refine_ls_number_restraints 4
_refine_ls_R_factor_all 0.0583
_refine_ls_R_factor_gt 0.0489
_refine_ls_shift/su_max 0.001
_refine_ls_structure_factor_coef Fsqd
_refine_ls_weighting_details 'w = 1/[\s^2^(Fo^2^)+(0.0674P)^2^+3.9292P] where P=(Fo^2^+2Fc^2^)/3'
_refine_ls_weighting_scheme calc
_refine_ls_wR_factor_gt 0.1300
_refine_ls_wR_factor_ref 0.1374
_reflns_Friedel_coverage 0.000
_reflns_number_gt 5575
_reflns_number_total 6630
_reflns_threshold_expression F^2^>2.0\s(F^2^)
_cod_data_source_file d1dt01743h2.cif
_cod_data_source_block M171020B
_cod_depositor_comments 'Adding full bibliography for 7707940--7707943.cif.'
_cod_original_cell_volume 2926.06(18)
_cod_database_code 7707942

loop_
_space_group_symop_id
_space_group_symop_operation_xyz
1 +X,+Y,+Z
2 1/2-X,1/2+Y,1/2-Z
3 -X,-Y,-Z
4 -1/2+X,-1/2-Y,-1/2+Z

loop_
_atom_site_label
_atom_site_type_symbol
_atom_site_fract_x
_atom_site_fract_y
_atom_site_fract_z
_atom_site_U_iso_or_equiv
_atom_site_adp_type
_atom_site_occupancy
_atom_site_site_symmetry_order
_atom_site_calc_flag
_atom_site_refinement_flags_posn
_atom_site_refinement_flags_adp
_atom_site_refinement_flags_occupancy
_atom_site_disorder_assembly
_atom_site_disorder_group
Fe1 Fe 0.78184(4) 0.12851(2) 0.71079(4) 0.02090(11) Uani 1 1 d . . . . .
F1 F 0.9883(2) 0.26455(6) 0.3571(2) 0.0521(5) Uani 1 1 d . . . . .
F21 F 0.8806(6) 0.21545(16) 0.1940(4) 0.0731(15) Uani 0.6441 1 d D . P A 1
F31 F 1.0428(3) 0.19932(10) 0.3977(8) 0.099(2) Uani 0.7339 1 d D . P A 1
F4 F 0.8061(2) 0.22140(5) 0.38543(19) 0.0365(4) Uani 1 1 d . . . . .
F5 F 0.40706(19) 0.05811(5) 0.84182(19) 0.0365(4) Uani 1 1 d . . . . .
F6 F 0.3355(3) 0.02587(6) 0.6353(2) 0.0620(7) Uani 1 1 d . . . . .
F7 F 0.3949(2) -0.01172(5) 0.8293(2) 0.0433(5) Uani 1 1 d . . . . .
F8 F 0.1762(2) 0.02499(5) 0.7617(2) 0.0517(6) Uani 1 1 d . . . . .
F22 F 0.8450(11) 0.2313(3) 0.1942(5) 0.0731(15) Uani 0.3559 1 d D . P A 2
F32 F 0.9983(14) 0.1896(2) 0.338(3) 0.099(2) Uani 0.2661 1 d D . P A 2
O1 O 0.8958(2) 0.33581(5) 0.6841(2) 0.0305(4) Uani 1 1 d . . . . .
O2 O 0.8725(3) -0.07807(5) 0.8158(3) 0.0414(5) Uani 1 1 d . . . . .
N1 N 0.6391(3) 0.33464(7) 0.6478(3) 0.0311(5) Uani 1 1 d . . . . .
N2 N 0.7809(2) 0.18598(6) 0.6821(2) 0.0228(4) Uani 1 1 d . . . . .
N3 N 1.0373(2) 0.18067(6) 0.7865(2) 0.0239(4) Uani 1 1 d . . . . .
N4 N 1.0022(3) 0.13963(6) 0.7944(2) 0.0238(4) Uani 1 1 d . . . . .
N5 N 0.5246(2) 0.17792(6) 0.5850(2) 0.0248(4) Uani 1 1 d . . . . .
N6 N 0.5627(3) 0.13671(6) 0.6111(2) 0.0240(4) Uani 1 1 d . . . . .
N7 N 0.6404(3) -0.07052(7) 0.8413(3) 0.0363(6) Uani 1 1 d . . . . .
N8 N 0.7804(2) 0.07147(6) 0.7485(2) 0.0220(4) Uani 1 1 d . . . . .
N9 N 0.8341(2) 0.06409(6) 0.5526(2) 0.0233(4) Uani 1 1 d . . . . .
N10 N 0.8238(2) 0.10658(6) 0.5503(2) 0.0232(4) Uani 1 1 d . . . . .
N11 N 0.7318(2) 0.09214(6) 0.9377(2) 0.0231(4) Uani 1 1 d . . . . .
N12 N 0.7418(2) 0.13074(6) 0.8853(2) 0.0229(4) Uani 1 1 d . . . . .
C2 C 0.7758(3) 0.31684(7) 0.6680(3) 0.0265(5) Uani 1 1 d . . . . .
C3 C 0.7758(3) 0.27010(7) 0.6678(3) 0.0244(5) Uani 1 1 d . . . . .
C4 C 0.9168(3) 0.24992(7) 0.7253(3) 0.0250(5) Uani 1 1 d . . . . .
H4 H 1.010918 0.264637 0.759229 0.030 Uiso 1 1 calc R U . . .
C5 C 0.6383(3) 0.24798(7) 0.6144(3) 0.0245(5) Uani 1 1 d . . . . .
H5 H 0.542732 0.261479 0.572116 0.029 Uiso 1 1 calc R U . . .
C6 C 0.9125(3) 0.20736(7) 0.7303(3) 0.0232(5) Uani 1 1 d . . . . .
C7 C 0.6475(3) 0.20560(7) 0.6258(3) 0.0238(5) Uani 1 1 d . . . . .
C8 C 1.1924(3) 0.18627(8) 0.8243(3) 0.0284(5) Uani 1 1 d . . . . .
H8 H 1.244121 0.211644 0.827163 0.034 Uiso 1 1 calc R U . . .
C9 C 1.2595(3) 0.14838(8) 0.8574(3) 0.0298(6) Uani 1 1 d . . . . .
H9 H 1.366238 0.142209 0.887482 0.036 Uiso 1 1 calc R U . . .
C10 C 1.1373(3) 0.12049(7) 0.8375(3) 0.0269(5) Uani 1 1 d . . . . .
H10 H 1.149815 0.091731 0.852806 0.032 Uiso 1 1 calc R U . . .
C11 C 0.3691(3) 0.18280(8) 0.5258(3) 0.0282(6) Uani 1 1 d . . . . .
H11 H 0.315624 0.208037 0.499269 0.034 Uiso 1 1 calc R U . . .
C12 C 0.3052(3) 0.14443(8) 0.5119(3) 0.0304(6) Uani 1 1 d . . . . .
H12 H 0.199122 0.137697 0.473472 0.037 Uiso 1 1 calc R U . . .
C13 C 0.4287(3) 0.11695(7) 0.5661(3) 0.0270(5) Uani 1 1 d . . . . .
H13 H 0.417835 0.088006 0.570144 0.032 Uiso 1 1 calc R U . . .
C15 C 0.7653(3) -0.05653(7) 0.8202(3) 0.0281(6) Uani 1 1 d . . . . .
C16 C 0.7711(3) -0.01061(7) 0.7983(3) 0.0254(5) Uani 1 1 d . . . . .
C17 C 0.8035(3) 0.00226(7) 0.6828(3) 0.0251(5) Uani 1 1 d . . . . .
H17 H 0.823125 -0.016869 0.621381 0.030 Uiso 1 1 calc R U . . .
C18 C 0.7451(3) 0.01734(7) 0.8909(3) 0.0255(5) Uani 1 1 d . . . . .
H18 H 0.723534 0.008588 0.970106 0.031 Uiso 1 1 calc R U . . .
C19 C 0.8059(3) 0.04419(7) 0.6613(3) 0.0221(5) Uani 1 1 d . . . . .
C20 C 0.7528(3) 0.05875(7) 0.8601(3) 0.0222(5) Uani 1 1 d . . . . .
C21 C 0.8863(3) 0.05043(7) 0.4517(3) 0.0257(5) Uani 1 1 d . . . . .
H21 H 0.902925 0.022601 0.432905 0.031 Uiso 1 1 calc R U . . .
C22 C 0.9104(3) 0.08413(8) 0.3827(3) 0.0279(5) Uani 1 1 d . . . . .
H22 H 0.947394 0.084528 0.307466 0.033 Uiso 1 1 calc R U . . .
C23 C 0.8687(3) 0.11824(7) 0.4469(3) 0.0269(5) Uani 1 1 d . . . . .
H23 H 0.872400 0.145974 0.419604 0.032 Uiso 1 1 calc R U . . .
C24 C 0.6941(3) 0.09466(7) 1.0533(3) 0.0260(5) Uani 1 1 d . . . . .
H24 H 0.680440 0.072300 1.107119 0.031 Uiso 1 1 calc R U . . .
C25 C 0.6793(3) 0.13558(7) 1.0780(3) 0.0268(5) Uani 1 1 d . . . . .
H25 H 0.654068 0.147224 1.151904 0.032 Uiso 1 1 calc R U . . .
C26 C 0.7094(3) 0.15671(7) 0.9711(3) 0.0256(5) Uani 1 1 d . . . . .
H26 H 0.706870 0.185747 0.961470 0.031 Uiso 1 1 calc R U . . .
B1 B 0.9256(3) 0.22614(8) 0.3322(3) 0.0329(7) Uani 1 1 d D . . . .
B2 B 0.3281(4) 0.02496(8) 0.7662(3) 0.0274(6) Uani 1 1 d . . . . .
H1N H 0.633(4) 0.3615(12) 0.655(4) 0.045(10) Uiso 1 1 d . . . . .
H2N H 0.569(4) 0.3208(11) 0.660(3) 0.033(9) Uiso 1 1 d . . . . .
H3N H 0.567(4) -0.0533(12) 0.839(4) 0.048(10) Uiso 1 1 d . . . . .
H4N H 0.626(4) -0.0957(13) 0.845(4) 0.051(11) Uiso 1 1 d . . . . .

loop_
_atom_site_aniso_label
_atom_site_aniso_U_11
_atom_site_aniso_U_22
_atom_site_aniso_U_33
_atom_site_aniso_U_23
_atom_site_aniso_U_13
_atom_site_aniso_U_12
Fe1 0.0273(2) 0.00798(16) 0.0280(2) 0.00041(12) 0.01014(15) -0.00050(11)
F1 0.0573(12) 0.0299(9) 0.0803(15) -0.0170(9) 0.0381(11) -0.0165(8)
F21 0.072(3) 0.096(4) 0.0745(18) -0.061(2) 0.0552(17) -0.046(2)
F31 0.038(2) 0.0416(19) 0.223(8) 0.059(3) 0.052(3) 0.0156(16)
F4 0.0411(9) 0.0242(8) 0.0519(11) 0.0036(7) 0.0259(8) 0.0015(6)
F5 0.0356(9) 0.0219(8) 0.0475(10) -0.0086(7) 0.0085(8) -0.0035(6)
F6 0.1094(19) 0.0390(11) 0.0416(11) -0.0050(9) 0.0307(12) -0.0359(11)
F7 0.0426(10) 0.0197(8) 0.0660(13) 0.0114(8) 0.0165(9) 0.0043(7)
F8 0.0333(9) 0.0280(9) 0.0907(16) -0.0208(9) 0.0172(10) -0.0014(7)
F22 0.072(3) 0.096(4) 0.0745(18) -0.061(2) 0.0552(17) -0.046(2)
F32 0.038(2) 0.0416(19) 0.223(8) 0.059(3) 0.052(3) 0.0156(16)
O1 0.0372(10) 0.0109(8) 0.0456(12) -0.0003(7) 0.0169(9) -0.0034(7)
O2 0.0552(13) 0.0109(8) 0.0742(16) 0.0057(9) 0.0430(12) 0.0054(8)
N1 0.0399(13) 0.0093(9) 0.0493(15) 0.0002(9) 0.0219(12) 0.0008(9)
N2 0.0281(11) 0.0107(9) 0.0306(11) 0.0002(7) 0.0114(9) -0.0008(7)
N3 0.0268(11) 0.0102(9) 0.0342(12) -0.0005(8) 0.0095(9) -0.0015(7)
N4 0.0318(11) 0.0093(8) 0.0297(11) -0.0008(8) 0.0098(9) 0.0002(7)
N5 0.0286(11) 0.0099(9) 0.0359(12) 0.0014(8) 0.0110(9) 0.0002(7)
N6 0.0314(11) 0.0089(8) 0.0304(11) 0.0014(7) 0.0090(9) -0.0018(7)
N7 0.0444(14) 0.0103(10) 0.0637(18) 0.0051(10) 0.0306(13) 0.0009(9)
N8 0.0288(11) 0.0100(8) 0.0285(11) 0.0000(7) 0.0113(9) -0.0006(7)
N9 0.0316(11) 0.0092(8) 0.0300(11) 0.0001(7) 0.0118(9) -0.0009(7)
N10 0.0299(11) 0.0097(9) 0.0301(11) 0.0013(7) 0.0103(9) -0.0009(7)
N11 0.0307(11) 0.0099(8) 0.0298(11) 0.0005(8) 0.0116(9) -0.0008(7)
N12 0.0278(11) 0.0094(8) 0.0312(12) 0.0006(7) 0.0097(9) 0.0002(7)
C2 0.0389(14) 0.0102(10) 0.0327(14) 0.0012(9) 0.0152(12) 0.0000(9)
C3 0.0381(14) 0.0092(10) 0.0297(13) -0.0001(9) 0.0166(11) -0.0006(9)
C4 0.0311(13) 0.0119(10) 0.0338(14) -0.0013(9) 0.0132(11) -0.0029(9)
C5 0.0317(13) 0.0105(10) 0.0333(14) 0.0013(9) 0.0136(11) 0.0021(9)
C6 0.0294(13) 0.0124(10) 0.0292(13) 0.0011(9) 0.0119(10) 0.0005(9)
C7 0.0321(13) 0.0114(10) 0.0298(13) 0.0001(9) 0.0128(11) -0.0014(9)
C8 0.0268(13) 0.0202(12) 0.0384(15) -0.0018(10) 0.0115(11) -0.0032(9)
C9 0.0264(13) 0.0227(12) 0.0394(15) -0.0004(11) 0.0100(11) 0.0014(10)
C10 0.0313(13) 0.0163(11) 0.0327(14) -0.0003(9) 0.0104(11) 0.0038(9)
C11 0.0266(13) 0.0190(12) 0.0387(15) 0.0022(10) 0.0108(11) 0.0014(9)
C12 0.0280(13) 0.0226(12) 0.0379(15) 0.0020(11) 0.0075(11) -0.0034(10)
C13 0.0334(13) 0.0157(11) 0.0313(14) 0.0003(9) 0.0104(11) -0.0054(9)
C15 0.0428(15) 0.0112(11) 0.0350(15) 0.0022(9) 0.0193(12) -0.0002(10)
C16 0.0305(13) 0.0101(10) 0.0375(14) 0.0016(9) 0.0142(11) 0.0003(9)
C17 0.0352(13) 0.0110(10) 0.0327(14) -0.0013(9) 0.0162(11) -0.0003(9)
C18 0.0339(13) 0.0121(10) 0.0335(14) 0.0036(9) 0.0153(11) 0.0000(9)
C19 0.0290(12) 0.0129(10) 0.0262(12) -0.0005(9) 0.0117(10) -0.0011(8)
C20 0.0271(12) 0.0117(10) 0.0287(13) -0.0005(9) 0.0108(10) 0.0000(8)
C21 0.0293(13) 0.0162(11) 0.0326(14) -0.0016(9) 0.0118(11) -0.0005(9)
C22 0.0339(14) 0.0209(12) 0.0315(14) 0.0012(10) 0.0146(11) -0.0017(10)
C23 0.0334(13) 0.0155(11) 0.0317(14) 0.0043(9) 0.0112(11) -0.0021(9)
C24 0.0321(13) 0.0190(11) 0.0290(14) 0.0005(9) 0.0130(11) 0.0006(9)
C25 0.0321(13) 0.0197(11) 0.0301(14) -0.0029(9) 0.0124(11) 0.0019(9)
C26 0.0283(13) 0.0145(10) 0.0333(14) -0.0023(9) 0.0098(11) 0.0015(9)
B1 0.0326(16) 0.0185(13) 0.052(2) -0.0014(13) 0.0205(15) 0.0021(11)
B2 0.0321(15) 0.0146(12) 0.0349(16) -0.0015(11) 0.0106(13) -0.0004(10)

loop_
_atom_type_symbol
_atom_type_description
_atom_type_scat_dispersion_real
_atom_type_scat_dispersion_imag
_atom_type_scat_source
C C 0.0033 0.0016
;
International Tables for Crystallography
(Vol. C, Tables 4.2.6.8 and 6.1.1.4)
;
H H 0.0000 0.0000
;
International Tables for Crystallography
(Vol. C, Table 6.1.1.4)
;
B B 0.0013 0.0007
;
International Tables for Crystallography
(Vol. C, Tables 4.2.6.8 and 6.1.1.4)
;
F F 0.0171 0.0103
;
International Tables for Crystallography
(Vol. C, Tables 4.2.6.8 and 6.1.1.4)
;
Fe Fe 0.3463 0.8444
;
International Tables for Crystallography
(Vol. C, Tables 4.2.6.8 and 6.1.1.4)
;
O O 0.0106 0.0060
;
International Tables for Crystallography
(Vol. C, Tables 4.2.6.8 and 6.1.1.4)
;
N N 0.0061 0.0033
;
International Tables for Crystallography
(Vol. C, Tables 4.2.6.8 and 6.1.1.4)
;

loop_
_geom_angle_atom_site_label_1
_geom_angle_atom_site_label_2
_geom_angle_atom_site_label_3
_geom_angle
_geom_angle_site_symmetry_1
_geom_angle_site_symmetry_3
_geom_angle_publ_flag
N2 Fe1 N8 176.88(10) . . ?
N2 Fe1 N6 80.43(8) . . ?
N8 Fe1 N6 99.42(9) . . ?
N2 Fe1 N4 80.50(8) . . ?
N8 Fe1 N4 99.74(9) . . ?
N6 Fe1 N4 160.81(8) . . ?
N2 Fe1 N10 102.65(9) . . ?
N8 Fe1 N10 80.47(9) . . ?
N6 Fe1 N10 94.13(9) . . ?
N4 Fe1 N10 87.97(9) . . ?
N2 Fe1 N12 96.60(9) . . ?
N8 Fe1 N12 80.28(9) . . ?
N6 Fe1 N12 89.61(9) . . ?
N4 Fe1 N12 94.68(9) . . ?
N10 Fe1 N12 160.75(8) . . ?
C2 N1 H1N 120(2) . . ?
C2 N1 H2N 119(2) . . ?
H1N N1 H2N 117(3) . . ?
C7 N2 C6 120.0(2) . . ?
C7 N2 Fe1 119.71(16) . . ?
C6 N2 Fe1 119.93(16) . . ?
C8 N3 N4 110.9(2) . . ?
C8 N3 C6 132.3(2) . . ?
N4 N3 C6 116.4(2) . . ?
C10 N4 N3 105.0(2) . . ?
C10 N4 Fe1 141.20(17) . . ?
N3 N4 Fe1 112.51(15) . . ?
C11 N5 N6 110.9(2) . . ?
C11 N5 C7 133.1(2) . . ?
N6 N5 C7 115.9(2) . . ?
C13 N6 N5 104.8(2) . . ?
C13 N6 Fe1 142.44(17) . . ?
N5 N6 Fe1 112.50(15) . . ?
C15 N7 H3N 119(3) . . ?
C15 N7 H4N 120(3) . . ?
H3N N7 H4N 120(4) . . ?
C20 N8 C19 120.4(2) . . ?
C20 N8 Fe1 119.95(16) . . ?
C19 N8 Fe1 119.67(17) . . ?
C21 N9 N10 110.7(2) . . ?
C21 N9 C19 132.5(2) . . ?
N10 N9 C19 116.5(2) . . ?
C23 N10 N9 105.1(2) . . ?
C23 N10 Fe1 141.52(17) . . ?
N9 N10 Fe1 112.42(16) . . ?
C24 N11 N12 111.2(2) . . ?
C24 N11 C20 132.6(2) . . ?
N12 N11 C20 116.1(2) . . ?
C26 N12 N11 104.8(2) . . ?
C26 N12 Fe1 142.35(17) . . ?
N11 N12 Fe1 112.63(15) . . ?
O1 C2 N1 124.3(2) . . ?
O1 C2 C3 120.1(2) . . ?
N1 C2 C3 115.6(2) . . ?
C4 C3 C5 121.0(2) . . ?
C4 C3 C2 118.0(2) . . ?
C5 C3 C2 121.0(2) . . ?
C6 C4 C3 116.7(2) . . ?
C6 C4 H4 121.6 . . ?
C3 C4 H4 121.6 . . ?
C7 C5 C3 117.2(2) . . ?
C7 C5 H5 121.4 . . ?
C3 C5 H5 121.4 . . ?
N2 C6 C4 122.6(2) . . ?
N2 C6 N3 110.30(19) . . ?
C4 C6 N3 127.1(2) . . ?
N2 C7 C5 122.4(2) . . ?
N2 C7 N5 111.0(2) . . ?
C5 C7 N5 126.6(2) . . ?
N3 C8 C9 107.1(2) . . ?
N3 C8 H8 126.5 . . ?
C9 C8 H8 126.5 . . ?
C8 C9 C10 105.7(2) . . ?
C8 C9 H9 127.1 . . ?
C10 C9 H9 127.1 . . ?
N4 C10 C9 111.2(2) . . ?
N4 C10 H10 124.4 . . ?
C9 C10 H10 124.4 . . ?
N5 C11 C12 107.0(2) . . ?
N5 C11 H11 126.5 . . ?
C12 C11 H11 126.5 . . ?
C11 C12 C13 106.0(2) . . ?
C11 C12 H12 127.0 . . ?
C13 C12 H12 127.0 . . ?
N6 C13 C12 111.4(2) . . ?
N6 C13 H13 124.3 . . ?
C12 C13 H13 124.3 . . ?
O2 C15 N7 124.7(2) . . ?
O2 C15 C16 119.2(2) . . ?
N7 C15 C16 116.1(2) . . ?
C17 C16 C18 121.9(2) . . ?
C17 C16 C15 117.0(2) . . ?
C18 C16 C15 121.1(2) . . ?
C19 C17 C16 117.1(2) . . ?
C19 C17 H17 121.5 . . ?
C16 C17 H17 121.5 . . ?
C20 C18 C16 116.1(2) . . ?
C20 C18 H18 122.0 . . ?
C16 C18 H18 122.0 . . ?
N8 C19 C17 121.9(2) . . ?
N8 C19 N9 110.9(2) . . ?
C17 C19 N9 127.2(2) . . ?
N8 C20 C18 122.6(2) . . ?
N8 C20 N11 111.1(2) . . ?
C18 C20 N11 126.3(2) . . ?
N9 C21 C22 107.4(2) . . ?
N9 C21 H21 126.3 . . ?
C22 C21 H21 126.3 . . ?
C21 C22 C23 105.5(2) . . ?
C21 C22 H22 127.3 . . ?
C23 C22 H22 127.3 . . ?
N10 C23 C22 111.3(2) . . ?
N10 C23 H23 124.3 . . ?
C22 C23 H23 124.3 . . ?
N11 C24 C25 107.1(2) . . ?
N11 C24 H24 126.4 . . ?
C25 C24 H24 126.4 . . ?
C24 C25 C26 105.7(2) . . ?
C24 C25 H25 127.2 . . ?
C26 C25 H25 127.2 . . ?
N12 C26 C25 111.2(2) . . ?
N12 C26 H26 124.4 . . ?
C25 C26 H26 124.4 . . ?
F22 B1 F32 103.7(11) . . ?
F22 B1 F1 97.4(5) . . ?
F32 B1 F1 128.4(6) . . ?
F1 B1 F21 112.5(3) . . ?
F1 B1 F31 106.0(3) . . ?
F21 B1 F31 104.9(4) . . ?
F22 B1 F4 101.5(5) . . ?
F32 B1 F4 109.4(9) . . ?
F1 B1 F4 111.6(2) . . ?
F21 B1 F4 112.1(3) . . ?
F31 B1 F4 109.3(3) . . ?
F6 B2 F5 110.1(2) . . ?
F6 B2 F8 110.8(3) . . ?
F5 B2 F8 110.6(2) . . ?
F6 B2 F7 108.3(2) . . ?
F5 B2 F7 109.7(2) . . ?
F8 B2 F7 107.3(2) . . ?

loop_
_geom_bond_atom_site_label_1
_geom_bond_atom_site_label_2
_geom_bond_distance
_geom_bond_site_symmetry_2
_geom_bond_publ_flag
Fe1 N2 1.894(2) . ?
Fe1 N8 1.8983(19) . ?
Fe1 N6 1.955(2) . ?
Fe1 N4 1.958(2) . ?
Fe1 N10 1.961(2) . ?
Fe1 N12 1.962(2) . ?
F1 B1 1.365(3) . ?
F21 B1 1.389(4) . ?
F31 B1 1.377(4) . ?
F4 B1 1.401(4) . ?
F5 B2 1.386(3) . ?
F6 B2 1.377(4) . ?
F7 B2 1.400(3) . ?
F8 B2 1.389(4) . ?
F22 B1 1.376(5) . ?
F32 B1 1.357(5) . ?
O1 C2 1.231(3) . ?
O2 C15 1.228(3) . ?
N1 C2 1.341(3) . ?
N1 H1N 0.88(4) . ?
N1 H2N 0.83(4) . ?
N2 C7 1.334(3) . ?
N2 C6 1.342(3) . ?
N3 C8 1.364(3) . ?
N3 N4 1.384(3) . ?
N3 C6 1.403(3) . ?
N4 C10 1.330(3) . ?
N5 C11 1.367(3) . ?
N5 N6 1.390(3) . ?
N5 C7 1.398(3) . ?
N6 C13 1.332(3) . ?
N7 C15 1.327(4) . ?
N7 H3N 0.87(4) . ?
N7 H4N 0.83(4) . ?
N8 C20 1.330(3) . ?
N8 C19 1.342(3) . ?
N9 C21 1.363(3) . ?
N9 N10 1.386(3) . ?
N9 C19 1.397(3) . ?
N10 C23 1.327(3) . ?
N11 C24 1.357(3) . ?
N11 N12 1.384(3) . ?
N11 C20 1.403(3) . ?
N12 C26 1.332(3) . ?
C2 C3 1.521(3) . ?
C3 C4 1.400(4) . ?
C3 C5 1.401(4) . ?
C4 C6 1.387(3) . ?
C4 H4 0.9500 . ?
C5 C7 1.385(3) . ?
C5 H5 0.9500 . ?
C8 C9 1.371(4) . ?
C8 H8 0.9500 . ?
C9 C10 1.409(4) . ?
C9 H9 0.9500 . ?
C10 H10 0.9500 . ?
C11 C12 1.369(3) . ?
C11 H11 0.9500 . ?
C12 C13 1.409(4) . ?
C12 H12 0.9500 . ?
C13 H13 0.9500 . ?
C15 C16 1.516(3) . ?
C16 C17 1.391(4) . ?
C16 C18 1.399(4) . ?
C17 C19 1.384(3) . ?
C17 H17 0.9500 . ?
C18 C20 1.392(3) . ?
C18 H18 0.9500 . ?
C21 C22 1.368(4) . ?
C21 H21 0.9500 . ?
C22 C23 1.413(4) . ?
C22 H22 0.9500 . ?
C23 H23 0.9500 . ?
C24 C25 1.372(3) . ?
C24 H24 0.9500 . ?
C25 C26 1.407(4) . ?
C25 H25 0.9500 . ?
C26 H26 0.9500 . ?

loop_
_geom_hbond_atom_site_label_D
_geom_hbond_atom_site_label_H
_geom_hbond_atom_site_label_A
_geom_hbond_site_symmetry_D
_geom_hbond_site_symmetry_H
_geom_hbond_site_symmetry_A
_geom_hbond_distance_DA
_geom_hbond_distance_DH
_geom_hbond_distance_HA
_geom_hbond_angle_DHA
_geom_hbond_publ_flag
N1 H1N O2 . . 2_656 2.874(3) 0.88(4) 1.99(4) 176(3) no
N1 H2N F32 . . 4_566 2.81(3) 0.83(4) 2.18(5) 134(3) no
N7 H3N F7 . . . 2.940(3) 0.87(4) 2.07(4) 179(4) no
N7 H4N O1 . . 2_646 3.069(3) 0.83(4) 2.25(4) 168(4) no

loop_
_geom_torsion_atom_site_label_1
_geom_torsion_atom_site_label_2
_geom_torsion_atom_site_label_3
_geom_torsion_atom_site_label_4
_geom_torsion
_geom_torsion_site_symmetry_1
_geom_torsion_site_symmetry_2
_geom_torsion_site_symmetry_3
_geom_torsion_site_symmetry_4
_geom_torsion_publ_flag
N6 Fe1 N2 C7 5.8(2) . . . . ?
N4 Fe1 N2 C7 -176.4(2) . . . . ?
N10 Fe1 N2 C7 97.9(2) . . . . ?
N12 Fe1 N2 C7 -82.7(2) . . . . ?
N6 Fe1 N2 C6 179.4(2) . . . . ?
N4 Fe1 N2 C6 -2.8(2) . . . . ?
N10 Fe1 N2 C6 -88.5(2) . . . . ?
N12 Fe1 N2 C6 90.9(2) . . . . ?
C8 N3 N4 C10 0.1(3) . . . . ?
C6 N3 N4 C10 174.1(2) . . . . ?
C8 N3 N4 Fe1 -169.86(18) . . . . ?
C6 N3 N4 Fe1 4.2(3) . . . . ?
C11 N5 N6 C13 0.4(3) . . . . ?
C7 N5 N6 C13 178.9(2) . . . . ?
C11 N5 N6 Fe1 -174.83(18) . . . . ?
C7 N5 N6 Fe1 3.7(3) . . . . ?
N6 Fe1 N8 C20 -86.5(2) . . . . ?
N4 Fe1 N8 C20 94.64(19) . . . . ?
N10 Fe1 N8 C20 -179.1(2) . . . . ?
N12 Fe1 N8 C20 1.52(19) . . . . ?
N6 Fe1 N8 C19 92.9(2) . . . . ?
N4 Fe1 N8 C19 -86.0(2) . . . . ?
N10 Fe1 N8 C19 0.22(19) . . . . ?
N12 Fe1 N8 C19 -179.2(2) . . . . ?
C21 N9 N10 C23 0.5(3) . . . . ?
C19 N9 N10 C23 174.4(2) . . . . ?
C21 N9 N10 Fe1 -170.67(16) . . . . ?
C19 N9 N10 Fe1 3.2(3) . . . . ?
C24 N11 N12 C26 0.0(3) . . . . ?
C20 N11 N12 C26 176.5(2) . . . . ?
C24 N11 N12 Fe1 -175.98(16) . . . . ?
C20 N11 N12 Fe1 0.5(3) . . . . ?
O1 C2 C3 C4 18.5(4) . . . . ?
N1 C2 C3 C4 -162.5(3) . . . . ?
O1 C2 C3 C5 -162.9(3) . . . . ?
N1 C2 C3 C5 16.2(4) . . . . ?
C5 C3 C4 C6 -1.9(4) . . . . ?
C2 C3 C4 C6 176.7(2) . . . . ?
C4 C3 C5 C7 2.4(4) . . . . ?
C2 C3 C5 C7 -176.2(2) . . . . ?
C7 N2 C6 C4 0.5(4) . . . . ?
Fe1 N2 C6 C4 -173.1(2) . . . . ?
C7 N2 C6 N3 179.1(2) . . . . ?
Fe1 N2 C6 N3 5.6(3) . . . . ?
C3 C4 C6 N2 0.5(4) . . . . ?
C3 C4 C6 N3 -178.0(3) . . . . ?
C8 N3 C6 N2 166.3(3) . . . . ?
N4 N3 C6 N2 -6.1(3) . . . . ?
C8 N3 C6 C4 -15.1(5) . . . . ?
N4 N3 C6 C4 172.4(3) . . . . ?
C6 N2 C7 C5 0.0(4) . . . . ?
Fe1 N2 C7 C5 173.6(2) . . . . ?
C6 N2 C7 N5 -178.7(2) . . . . ?
Fe1 N2 C7 N5 -5.1(3) . . . . ?
C3 C5 C7 N2 -1.5(4) . . . . ?
C3 C5 C7 N5 177.1(3) . . . . ?
C11 N5 C7 N2 178.8(3) . . . . ?
N6 N5 C7 N2 0.7(3) . . . . ?
C11 N5 C7 C5 0.1(5) . . . . ?
N6 N5 C7 C5 -178.1(3) . . . . ?
N4 N3 C8 C9 0.0(3) . . . . ?
C6 N3 C8 C9 -172.8(3) . . . . ?
N3 C8 C9 C10 -0.1(3) . . . . ?
N3 N4 C10 C9 -0.1(3) . . . . ?
Fe1 N4 C10 C9 164.9(2) . . . . ?
C8 C9 C10 N4 0.1(3) . . . . ?
N6 N5 C11 C12 -0.6(3) . . . . ?
C7 N5 C11 C12 -178.7(3) . . . . ?
N5 C11 C12 C13 0.5(3) . . . . ?
N5 N6 C13 C12 -0.1(3) . . . . ?
Fe1 N6 C13 C12 172.7(2) . . . . ?
C11 C12 C13 N6 -0.2(3) . . . . ?
O2 C15 C16 C17 50.6(4) . . . . ?
N7 C15 C16 C17 -128.6(3) . . . . ?
O2 C15 C16 C18 -129.3(3) . . . . ?
N7 C15 C16 C18 51.5(4) . . . . ?
C18 C16 C17 C19 -1.3(4) . . . . ?
C15 C16 C17 C19 178.8(2) . . . . ?
C17 C16 C18 C20 0.4(4) . . . . ?
C15 C16 C18 C20 -179.8(2) . . . . ?
C20 N8 C19 C17 0.4(4) . . . . ?
Fe1 N8 C19 C17 -178.88(19) . . . . ?
C20 N8 C19 N9 -179.3(2) . . . . ?
Fe1 N8 C19 N9 1.4(3) . . . . ?
C16 C17 C19 N8 1.0(4) . . . . ?
C16 C17 C19 N9 -179.4(2) . . . . ?
C21 N9 C19 N8 169.2(2) . . . . ?
N10 N9 C19 N8 -3.0(3) . . . . ?
C21 N9 C19 C17 -10.5(4) . . . . ?
N10 N9 C19 C17 177.3(2) . . . . ?
C19 N8 C20 C18 -1.5(4) . . . . ?
Fe1 N8 C20 C18 177.8(2) . . . . ?
C19 N8 C20 N11 179.1(2) . . . . ?
Fe1 N8 C20 N11 -1.6(3) . . . . ?
C16 C18 C20 N8 1.1(4) . . . . ?
C16 C18 C20 N11 -179.6(2) . . . . ?
C24 N11 C20 N8 176.2(2) . . . . ?
N12 N11 C20 N8 0.6(3) . . . . ?
C24 N11 C20 C18 -3.2(5) . . . . ?
N12 N11 C20 C18 -178.7(2) . . . . ?
N10 N9 C21 C22 0.0(3) . . . . ?
C19 N9 C21 C22 -172.6(3) . . . . ?
N9 C21 C22 C23 -0.5(3) . . . . ?
N9 N10 C23 C22 -0.8(3) . . . . ?
Fe1 N10 C23 C22 166.0(2) . . . . ?
C21 C22 C23 N10 0.8(3) . . . . ?
N12 N11 C24 C25 -0.2(3) . . . . ?
C20 N11 C24 C25 -175.9(3) . . . . ?
N11 C24 C25 C26 0.3(3) . . . . ?
N11 N12 C26 C25 0.2(3) . . . . ?
Fe1 N12 C26 C25 174.1(2) . . . . ?
C24 C25 C26 N12 -0.3(3) . . . . ?
